data_7246311
loop_
_publ_author_name
'McAllister, Linda J.'
'Taylor, James'
'Pridmore, Natalie E.'
'McEllin, Alice J.'
'Whitwood, Adrian C.'
'Karadakov, Peter B.'
'Bruce, Duncan W.'

_publ_section_title
;
 Halogen-bonded liquid-crystalline complexes formed from
 4-alkoxyphenylpyridines with iodine and with interhalogens
;
_journal_issue 11
_journal_name_full CrystEngComm
_journal_page_first 1683
_journal_page_last 1692
_journal_paper_doi 10.1039/D2CE01555B
_journal_volume 25
_journal_year 2023
_chemical_formula_moiety 'Br3, 2(C23 H33.465 N O)'
_chemical_formula_sum 'C46 H67 Br3 N2 O2'
_chemical_formula_weight 919.74
_space_group_crystal_system monoclinic
_space_group_IT_number 14
_space_group_name_Hall '-P 2ybc'
_space_group_name_H-M_alt 'P 1 21/c 1'
_atom_sites_solution_hydrogens geom
_atom_sites_solution_primary iterative
_audit_creation_date 2021-11-10
_audit_creation_method
;
Olex2 1.5-beta
(compiled 2021.11.04 svn.r5db059d7 for OlexSys, GUI svn.r6419)
;
_audit_update_record
;
2021-11-24 deposited with the CCDC.	2023-02-20 downloaded from the CCDC.
;
_cell_angle_alpha 90
_cell_angle_beta 98.313(4)
_cell_angle_gamma 90
_cell_formula_units_Z 4
_cell_length_a 28.1904(12)
_cell_length_b 9.1296(2)
_cell_length_c 17.0705(6)
_cell_measurement_reflns_used 5037
_cell_measurement_temperature 110.05(10)
_cell_measurement_theta_max 27.0770
_cell_measurement_theta_min 3.2170
_cell_volume 4347.2(3)
_computing_cell_refinement
;
CrysAlisPro, Agilent Technologies,
Version 1.171.36.28 (release 01-02-2013 CrysAlis171 .NET)
(compiled Feb  1 2013,16:14:44)
;
_computing_data_collection
;
CrysAlisPro, Agilent Technologies,
Version 1.171.36.28 (release 01-02-2013 CrysAlis171 .NET)
(compiled Feb  1 2013,16:14:44)
;
_computing_data_reduction
;
CrysAlisPro, Agilent Technologies,
Version 1.171.36.28 (release 01-02-2013 CrysAlis171 .NET)
(compiled Feb  1 2013,16:14:44)
;
_computing_molecular_graphics 'Olex2 1.5-beta (Dolomanov et al., 2009)'
_computing_publication_material 'Olex2 1.5-beta (Dolomanov et al., 2009)'
_computing_structure_refinement 'SHELXL 2018/3 (Sheldrick, 2015)'
_computing_structure_solution
;
Superflip  (Palatinus & Chapuis, 2007;Palatinus & van der Lee, 2008;
Palatinus et al., 2012)
;
_diffrn_ambient_temperature 110.05(10)
_diffrn_detector_area_resol_mean 16.1450
_diffrn_measured_fraction_theta_full 0.997
_diffrn_measured_fraction_theta_max 0.997
_diffrn_measurement_details
;
#__ type_ start__ end____ width___ exp.time_
  1 omega  -17.00   12.00   1.0000  110.0000
omega____ theta____ kappa____ phi______ frames
    -      -14.9304  -99.0000  -90.0000 29

#__ type_ start__ end____ width___ exp.time_
  2 omega   -9.00   87.00   1.0000  110.0000
omega____ theta____ kappa____ phi______ frames
    -       16.3366   37.0000  -90.0000 96

#__ type_ start__ end____ width___ exp.time_
  3 omega  -20.00   56.00   1.0000  110.0000
omega____ theta____ kappa____ phi______ frames
    -       16.3366  -99.0000   90.0000 76
;
_diffrn_measurement_device_type 'SuperNova, Single source at offset, Eos'
_diffrn_measurement_method '\w scans'
_diffrn_orient_matrix_UB_11 -0.0022988000
_diffrn_orient_matrix_UB_12 -0.0748572000
_diffrn_orient_matrix_UB_13 -0.0109140000
_diffrn_orient_matrix_UB_21 0.0253366000
_diffrn_orient_matrix_UB_22 -0.0063380000
_diffrn_orient_matrix_UB_23 0.0040613000
_diffrn_orient_matrix_UB_31 0.0006167000
_diffrn_orient_matrix_UB_32 -0.0197101000
_diffrn_orient_matrix_UB_33 0.0403166000
_diffrn_radiation_monochromator mirror
_diffrn_radiation_type 'Mo K\a'
_diffrn_radiation_wavelength 0.71073
_diffrn_reflns_av_R_equivalents 0.0257
_diffrn_reflns_av_unetI/netI 0.0491
_diffrn_reflns_Laue_measured_fraction_full 0.997
_diffrn_reflns_Laue_measured_fraction_max 0.997
_diffrn_reflns_limit_h_max 33
_diffrn_reflns_limit_h_min -21
_diffrn_reflns_limit_k_max 8
_diffrn_reflns_limit_k_min -10
_diffrn_reflns_limit_l_max 19
_diffrn_reflns_limit_l_min -20
_diffrn_reflns_number 15250
_diffrn_reflns_point_group_measured_fraction_full 0.997
_diffrn_reflns_point_group_measured_fraction_max 0.997
_diffrn_reflns_theta_full 25.091
_diffrn_reflns_theta_max 25.091
_diffrn_reflns_theta_min 2.838
_diffrn_source 'SuperNova (Mo) X-ray Source'
_exptl_absorpt_coefficient_mu 2.822
_exptl_absorpt_correction_T_max 0.883
_exptl_absorpt_correction_T_min 0.657
_exptl_absorpt_correction_type analytical
_exptl_absorpt_process_details
;
CrysAlisPro, Agilent Technologies,
Version 1.171.36.28 (release 01-02-2013 CrysAlis171 .NET)
(compiled Feb  1 2013,16:14:44)
Analytical numeric absorption correction using a multifaceted crystal
			model based on expressions derived by R.C. Clark & J.S. Reid.
(Clark, R. C. & Reid, J. S. (1995). Acta Cryst. A51, 887-897)
;
_exptl_crystal_colour 'clear yellow'
_exptl_crystal_colour_lustre clear
_exptl_crystal_colour_primary yellow
_exptl_crystal_density_diffrn 1.405
_exptl_crystal_description irregular
_exptl_crystal_F_000 1912
_exptl_crystal_size_max 0.2274
_exptl_crystal_size_mid 0.157
_exptl_crystal_size_min 0.046
_refine_diff_density_max 0.627
_refine_diff_density_min -0.443
_refine_diff_density_rms 0.073
_refine_ls_extinction_method none
_refine_ls_goodness_of_fit_ref 1.053
_refine_ls_hydrogen_treatment constr
_refine_ls_matrix_type full
_refine_ls_number_parameters 481
_refine_ls_number_reflns 7698
_refine_ls_number_restraints 0
_refine_ls_restrained_S_all 1.053
_refine_ls_R_factor_all 0.0715
_refine_ls_R_factor_gt 0.0393
_refine_ls_shift/su_max 0.002
_refine_ls_shift/su_mean 0.000
_refine_ls_structure_factor_coef Fsqd
_refine_ls_weighting_details 'w=1/[\s^2^(Fo^2^)+(0.0333P)^2^+1.2128P] where P=(Fo^2^+2Fc^2^)/3'
_refine_ls_weighting_scheme calc
_refine_ls_wR_factor_gt 0.0798
_refine_ls_wR_factor_ref 0.0919
_reflns_Friedel_coverage 0.000
_reflns_number_gt 5341
_reflns_number_total 7698
_reflns_threshold_expression 'I > 2\s(I)'
_cod_data_source_file d2ce01555b2.cif
_cod_data_source_block dwb1330
_cod_depositor_comments 'Adding full bibliography for 7246304--7246312.cif.'
_cod_database_code 7246311
_shelx_shelxl_version_number 2018/3
_chemical_oxdiff_formula 'C46 H67 Br3 N2 O2'
_chemical_oxdiff_usercomment 'James Jat33'
_shelx_space_group_comment
;
The symmetry employed for this shelxl refinement is uniquely defined
by the following loop, which should always be used as a source of
symmetry information in preference to the above space-group names.
They are only intended as comments.
;
_olex2_refinement_description
;
1. Fixed Uiso
 At 1.2 times of:
  All C(H) groups, All C(H,H) groups, All N(H) groups
 At 1.5 times of:
  All C(H,H,H) groups
2. Others
 Sof(H1A)=1-FVAR(1)
 Sof(H2)=FVAR(1)
3.a Secondary CH2 refined with riding coordinates:
 C35(H35A,H35B), C36(H36A,H36B), C37(H37A,H37B), C38(H38A,H38B), C39(H39A,
 H39B), C40(H40A,H40B), C41(H41A,H41B), C42(H42A,H42B), C43(H43A,H43B),
 C44(H44A,H44B), C45(H45A,H45B), C12(H12A,H12B), C13(H13A,H13B), C14(H14A,H14B),
  C15(H15A,H15B), C16(H16A,H16B), C17(H17A,H17B), C18(H18A,H18B), C19(H19A,
 H19B), C20(H20A,H20B), C21(H21A,H21B), C22(H22A,H22B)
3.b Aromatic/amide H refined with riding coordinates:
 C24(H24), C25(H25), C27(H27), C28(H28), C30(H30), C31(H31), C33(H33),
 C34(H34), N2(H2), C1(H1), C2(H2A), C4(H4), C5(H5), C7(H7), C8(H8), C10(H10),
 C11(H11), N1(H1A)
3.c Idealised Me refined as rotating group:
 C46(H46A,H46B,H46C), C23(H23A,H23B,H23C)
;
_olex2_date_sample_data_collection 1369138142.16
_olex2_submission_special_instructions 'No special instructions were received'

loop_
_space_group_symop_operation_xyz
'x, y, z'
'-x, y+1/2, -z+1/2'
'-x, -y, -z'
'x, -y-1/2, z-1/2'

loop_
_atom_site_label
_atom_site_type_symbol
_atom_site_fract_x
_atom_site_fract_y
_atom_site_fract_z
_atom_site_U_iso_or_equiv
_atom_site_adp_type
_atom_site_occupancy
_atom_site_site_symmetry_order
_atom_site_calc_flag
_atom_site_refinement_flags_posn
_atom_site_refinement_flags_adp
_atom_site_refinement_flags_occupancy
_atom_site_disorder_assembly
_atom_site_disorder_group
Br1 Br 0.71943(2) 0.71702(4) 0.23550(2) 0.04138(13) Uani 1 1 d . . . . .
Br2 Br 0.75301(2) 0.75437(3) 0.10542(2) 0.03357(11) Uani 1 1 d . . . . .
Br3 Br 0.78419(2) 0.78674(4) -0.02567(2) 0.04751(14) Uani 1 1 d . . . . .
C24 C 0.28594(11) 0.5965(3) 1.00256(17) 0.0234(8) Uani 1 1 d . . . . .
H24 H 0.281753 0.502858 1.021838 0.028 Uiso 1 1 calc R U . . .
C25 C 0.30523(11) 0.6116(3) 0.93329(17) 0.0224(7) Uani 1 1 d . . . . .
H25 H 0.313308 0.528531 0.906579 0.027 Uiso 1 1 calc R U . . .
C26 C 0.31277(11) 0.7499(3) 0.90279(16) 0.0166(7) Uani 1 1 d . . . . .
C27 C 0.29854(11) 0.8681(3) 0.94595(17) 0.0214(7) Uani 1 1 d . . . . .
H27 H 0.302277 0.963299 0.928427 0.026 Uiso 1 1 calc R U . . .
C28 C 0.27904(11) 0.8444(3) 1.01418(17) 0.0229(8) Uani 1 1 d . . . . .
H28 H 0.269621 0.925109 1.041377 0.028 Uiso 1 1 calc R U . . .
C29 C 0.33359(10) 0.7713(3) 0.82884(16) 0.0153(7) Uani 1 1 d . . . . .
C30 C 0.35100(11) 0.6556(3) 0.78821(16) 0.0212(7) Uani 1 1 d . . . . .
H30 H 0.349006 0.561148 0.807839 0.025 Uiso 1 1 calc R U . . .
C31 C 0.37114(11) 0.6756(3) 0.71977(16) 0.0210(7) Uani 1 1 d . . . . .
H31 H 0.382352 0.595870 0.693893 0.025 Uiso 1 1 calc R U . . .
C32 C 0.37439(11) 0.8166(3) 0.69022(16) 0.0194(7) Uani 1 1 d . . . . .
C33 C 0.35629(11) 0.9328(3) 0.72801(17) 0.0236(8) Uani 1 1 d . . . . .
H33 H 0.357448 1.026646 0.707200 0.028 Uiso 1 1 calc R U . . .
C34 C 0.33651(11) 0.9114(3) 0.79622(17) 0.0221(7) Uani 1 1 d . . . . .
H34 H 0.324839 0.991490 0.821190 0.027 Uiso 1 1 calc R U . . .
C35 C 0.41368(11) 0.7355(3) 0.58033(17) 0.0204(7) Uani 1 1 d . . . . .
H35A H 0.388308 0.669189 0.558370 0.025 Uiso 1 1 calc R U . . .
H35B H 0.437910 0.680101 0.614116 0.025 Uiso 1 1 calc R U . . .
C36 C 0.43523(11) 0.8105(3) 0.51513(16) 0.0203(7) Uani 1 1 d . . . . .
H36A H 0.461355 0.872588 0.538782 0.024 Uiso 1 1 calc R U . . .
H36B H 0.411117 0.873160 0.485867 0.024 Uiso 1 1 calc R U . . .
C37 C 0.45414(11) 0.7057(3) 0.45725(16) 0.0196(7) Uani 1 1 d . . . . .
H37A H 0.477683 0.640696 0.486114 0.024 Uiso 1 1 calc R U . . .
H37B H 0.427947 0.646240 0.431335 0.024 Uiso 1 1 calc R U . . .
C38 C 0.47697(11) 0.7889(3) 0.39511(16) 0.0199(7) Uani 1 1 d . . . . .
H38A H 0.503679 0.845378 0.421721 0.024 Uiso 1 1 calc R U . . .
H38B H 0.453631 0.857544 0.368916 0.024 Uiso 1 1 calc R U . . .
C39 C 0.49505(11) 0.6937(3) 0.33217(16) 0.0206(7) Uani 1 1 d . . . . .
H39A H 0.518720 0.625318 0.357723 0.025 Uiso 1 1 calc R U . . .
H39B H 0.468523 0.637252 0.304871 0.025 Uiso 1 1 calc R U . . .
C40 C 0.51736(12) 0.7841(3) 0.27188(16) 0.0223(7) Uani 1 1 d . . . . .
H40A H 0.493314 0.850975 0.246003 0.027 Uiso 1 1 calc R U . . .
H40B H 0.543141 0.842584 0.299828 0.027 Uiso 1 1 calc R U . . .
C41 C 0.53713(11) 0.6945(3) 0.20872(17) 0.0238(8) Uani 1 1 d . . . . .
H41A H 0.511716 0.633692 0.181497 0.029 Uiso 1 1 calc R U . . .
H41B H 0.562118 0.630095 0.234096 0.029 Uiso 1 1 calc R U . . .
C42 C 0.55760(12) 0.7896(3) 0.14812(17) 0.0245(8) Uani 1 1 d . . . . .
H42A H 0.531972 0.849231 0.120590 0.029 Uiso 1 1 calc R U . . .
H42B H 0.581275 0.855343 0.176044 0.029 Uiso 1 1 calc R U . . .
C43 C 0.58063(12) 0.7049(3) 0.08759(17) 0.0240(8) Uani 1 1 d . . . . .
H43A H 0.557402 0.636248 0.061038 0.029 Uiso 1 1 calc R U . . .
H43B H 0.607202 0.648517 0.114813 0.029 Uiso 1 1 calc R U . . .
C44 C 0.59899(11) 0.8012(3) 0.02562(17) 0.0235(8) Uani 1 1 d . . . . .
H44A H 0.572150 0.854791 -0.002756 0.028 Uiso 1 1 calc R U . . .
H44B H 0.621216 0.872270 0.052464 0.028 Uiso 1 1 calc R U . . .
C45 C 0.62369(12) 0.7193(3) -0.03344(18) 0.0286(8) Uani 1 1 d . . . . .
H45A H 0.602000 0.645265 -0.058775 0.034 Uiso 1 1 calc R U . . .
H45B H 0.651446 0.669296 -0.005440 0.034 Uiso 1 1 calc R U . . .
C46 C 0.63984(12) 0.8164(4) -0.09702(18) 0.0323(9) Uani 1 1 d . . . . .
H46A H 0.660315 0.892506 -0.072467 0.048 Uiso 1 1 calc R U . . .
H46B H 0.612307 0.859406 -0.128274 0.048 Uiso 1 1 calc R U . . .
H46C H 0.657106 0.758559 -0.130455 0.048 Uiso 1 1 calc R U . . .
N2 N 0.27299(9) 0.7117(3) 1.04314(14) 0.0202(6) Uani 1 1 d . . . . .
H2 H 0.261176 0.700266 1.086439 0.024 Uiso 0.47(4) 1 calc R U P A 1
O2 O 0.39488(7) 0.8507(2) 0.62437(11) 0.0249(5) Uani 1 1 d . . . . .
C1 C 0.78036(11) 0.4041(3) 0.78657(17) 0.0245(8) Uani 1 1 d . . . . .
H1 H 0.777533 0.496727 0.808049 0.029 Uiso 1 1 calc R U . . .
C2 C 0.79928(11) 0.3914(3) 0.71683(17) 0.0247(8) Uani 1 1 d . . . . .
H2A H 0.808791 0.475131 0.692288 0.030 Uiso 1 1 calc R U . . .
C3 C 0.80438(11) 0.2543(3) 0.68242(17) 0.0189(7) Uani 1 1 d . . . . .
C4 C 0.78852(11) 0.1353(3) 0.72350(17) 0.0243(8) Uani 1 1 d . . . . .
H4 H 0.790829 0.040996 0.703772 0.029 Uiso 1 1 calc R U . . .
C5 C 0.76963(11) 0.1557(4) 0.79236(17) 0.0243(8) Uani 1 1 d . . . . .
H5 H 0.758989 0.074421 0.817674 0.029 Uiso 1 1 calc R U . . .
C6 C 0.82514(11) 0.2353(3) 0.60842(17) 0.0187(7) Uani 1 1 d . . . . .
C7 C 0.84046(11) 0.3536(3) 0.56672(17) 0.0230(8) Uani 1 1 d . . . . .
H7 H 0.837014 0.447953 0.585603 0.028 Uiso 1 1 calc R U . . .
C8 C 0.86064(11) 0.3348(3) 0.49811(17) 0.0248(8) Uani 1 1 d . . . . .
H8 H 0.870544 0.415435 0.471410 0.030 Uiso 1 1 calc R U . . .
C9 C 0.86590(11) 0.1947(3) 0.46971(17) 0.0221(7) Uani 1 1 d . . . . .
C10 C 0.84952(11) 0.0753(3) 0.50824(17) 0.0247(8) Uani 1 1 d . . . . .
H10 H 0.851829 -0.018513 0.487885 0.030 Uiso 1 1 calc R U . . .
C11 C 0.82981(11) 0.0958(3) 0.57679(17) 0.0238(8) Uani 1 1 d . . . . .
H11 H 0.819377 0.014818 0.602591 0.029 Uiso 1 1 calc R U . . .
C12 C 0.90589(12) 0.2714(3) 0.35907(17) 0.0231(8) Uani 1 1 d . . . . .
H12A H 0.930624 0.325821 0.392357 0.028 Uiso 1 1 calc R U . . .
H12B H 0.881033 0.339096 0.336699 0.028 Uiso 1 1 calc R U . . .
C13 C 0.92666(11) 0.1919(3) 0.29437(17) 0.0214(7) Uani 1 1 d . . . . .
H13A H 0.901666 0.132405 0.264958 0.026 Uiso 1 1 calc R U . . .
H13B H 0.951566 0.126124 0.318652 0.026 Uiso 1 1 calc R U . . .
C14 C 0.94767(11) 0.2906(3) 0.23663(17) 0.0214(7) Uani 1 1 d . . . . .
H14A H 0.972942 0.349923 0.265395 0.026 Uiso 1 1 calc R U . . .
H14B H 0.922935 0.356088 0.211527 0.026 Uiso 1 1 calc R U . . .
C15 C 0.96793(11) 0.2029(3) 0.17326(17) 0.0219(7) Uani 1 1 d . . . . .
H15A H 0.942579 0.142540 0.145544 0.026 Uiso 1 1 calc R U . . .
H15B H 0.992633 0.137909 0.198897 0.026 Uiso 1 1 calc R U . . .
C16 C 0.98915(12) 0.2958(3) 0.11280(17) 0.0241(8) Uani 1 1 d . . . . .
H16A H 0.964209 0.358334 0.085598 0.029 Uiso 1 1 calc R U . . .
H16B H 1.013815 0.358688 0.140478 0.029 Uiso 1 1 calc R U . . .
C17 C 1.01075(12) 0.2058(3) 0.05169(17) 0.0238(8) Uani 1 1 d . . . . .
H17A H 0.986471 0.139977 0.025478 0.029 Uiso 1 1 calc R U . . .
H17B H 1.036648 0.146432 0.078619 0.029 Uiso 1 1 calc R U . . .
C18 C 1.02999(12) 0.2997(3) -0.01057(17) 0.0247(8) Uani 1 1 d . . . . .
H18A H 1.003557 0.353429 -0.040051 0.030 Uiso 1 1 calc R U . . .
H18B H 1.052351 0.370687 0.016038 0.030 Uiso 1 1 calc R U . . .
C19 C 1.05510(12) 0.2125(3) -0.06852(18) 0.0276(8) Uani 1 1 d . . . . .
H19A H 1.083295 0.165999 -0.039706 0.033 Uiso 1 1 calc R U . . .
H19B H 1.033768 0.135737 -0.091671 0.033 Uiso 1 1 calc R U . . .
C20 C 1.07014(11) 0.3049(3) -0.13438(17) 0.0233(7) Uani 1 1 d . . . . .
H20A H 1.090128 0.384317 -0.110724 0.028 Uiso 1 1 calc R U . . .
H20B H 1.041646 0.348183 -0.164068 0.028 Uiso 1 1 calc R U . . .
C21 C 1.09722(12) 0.2244(4) -0.19191(18) 0.0299(8) Uani 1 1 d . . . . .
H21A H 1.126445 0.184047 -0.162945 0.036 Uiso 1 1 calc R U . . .
H21B H 1.077780 0.143149 -0.214824 0.036 Uiso 1 1 calc R U . . .
C22 C 1.11003(12) 0.3206(4) -0.25817(17) 0.0270(8) Uani 1 1 d . . . . .
H22A H 1.080822 0.362558 -0.286273 0.032 Uiso 1 1 calc R U . . .
H22B H 1.129959 0.400678 -0.235150 0.032 Uiso 1 1 calc R U . . .
C23 C 1.13615(14) 0.2412(4) -0.3170(2) 0.0455(11) Uani 1 1 d . . . . .
H23A H 1.166619 0.207422 -0.290757 0.068 Uiso 1 1 calc R U . . .
H23B H 1.141034 0.306784 -0.359010 0.068 Uiso 1 1 calc R U . . .
H23C H 1.117379 0.158961 -0.338403 0.068 Uiso 1 1 calc R U . . .
N1 N 0.76593(9) 0.2877(3) 0.82439(14) 0.0214(6) Uani 1 1 d . . . . .
H1A H 0.754575 0.297632 0.868212 0.026 Uiso 0.53(4) 1 calc R U P A 2
O1 O 0.88625(8) 0.1588(2) 0.40396(11) 0.0267(5) Uani 1 1 d . . . . .

loop_
_atom_site_aniso_label
_atom_site_aniso_U_11
_atom_site_aniso_U_22
_atom_site_aniso_U_33
_atom_site_aniso_U_23
_atom_site_aniso_U_13
_atom_site_aniso_U_12
Br1 0.0628(3) 0.0211(2) 0.0462(2) -0.00098(16) 0.0280(2) 0.00439(18)
Br2 0.0434(2) 0.01634(17) 0.0440(2) -0.00281(14) 0.01653(18) -0.00002(15)
Br3 0.0721(3) 0.0255(2) 0.0529(3) 0.00295(17) 0.0358(2) 0.00505(19)
C24 0.032(2) 0.0184(17) 0.0220(18) 0.0029(14) 0.0115(16) 0.0017(15)
C25 0.034(2) 0.0130(16) 0.0228(18) -0.0001(13) 0.0119(16) 0.0017(14)
C26 0.0155(17) 0.0203(17) 0.0138(16) -0.0010(13) 0.0018(14) -0.0028(13)
C27 0.025(2) 0.0166(17) 0.0236(18) -0.0007(14) 0.0083(15) -0.0029(14)
C28 0.028(2) 0.0189(18) 0.0235(18) -0.0055(14) 0.0098(16) -0.0009(15)
C29 0.0141(17) 0.0177(16) 0.0140(16) -0.0044(13) 0.0021(13) -0.0005(13)
C30 0.0253(19) 0.0174(17) 0.0219(17) 0.0029(14) 0.0070(15) 0.0010(14)
C31 0.0282(19) 0.0181(17) 0.0189(16) -0.0016(14) 0.0106(15) 0.0035(14)
C32 0.0200(18) 0.0238(18) 0.0149(16) 0.0008(14) 0.0042(14) -0.0017(14)
C33 0.036(2) 0.0152(16) 0.0219(17) 0.0025(13) 0.0124(16) -0.0020(15)
C34 0.027(2) 0.0184(17) 0.0220(18) -0.0045(14) 0.0086(15) 0.0003(14)
C35 0.0228(19) 0.0210(17) 0.0190(17) 0.0004(13) 0.0084(15) 0.0009(14)
C36 0.0244(19) 0.0219(17) 0.0160(16) -0.0001(13) 0.0079(14) 0.0008(14)
C37 0.0227(19) 0.0216(17) 0.0155(16) 0.0030(13) 0.0061(14) -0.0011(14)
C38 0.0246(19) 0.0205(17) 0.0163(16) 0.0002(13) 0.0085(14) 0.0000(14)
C39 0.0281(19) 0.0210(17) 0.0136(16) 0.0000(13) 0.0055(14) 0.0003(14)
C40 0.029(2) 0.0250(18) 0.0135(16) -0.0021(13) 0.0071(14) 0.0011(15)
C41 0.030(2) 0.0248(18) 0.0183(17) 0.0021(14) 0.0084(15) 0.0025(15)
C42 0.031(2) 0.0260(18) 0.0187(17) -0.0023(14) 0.0090(15) -0.0039(15)
C43 0.032(2) 0.0232(18) 0.0188(17) 0.0042(14) 0.0118(15) 0.0048(15)
C44 0.027(2) 0.0260(18) 0.0199(17) -0.0047(14) 0.0103(15) -0.0052(15)
C45 0.038(2) 0.0239(18) 0.0275(19) 0.0033(14) 0.0168(17) 0.0081(16)
C46 0.041(2) 0.034(2) 0.0264(19) -0.0063(16) 0.0196(17) -0.0086(17)
N2 0.0227(16) 0.0242(15) 0.0150(14) -0.0001(11) 0.0069(12) 0.0008(12)
O2 0.0366(14) 0.0207(12) 0.0216(12) 0.0005(9) 0.0183(11) 0.0009(10)
C1 0.032(2) 0.0202(18) 0.0228(18) 0.0003(14) 0.0104(16) -0.0009(15)
C2 0.031(2) 0.0235(18) 0.0212(17) 0.0043(14) 0.0086(16) -0.0030(15)
C3 0.0163(18) 0.0229(17) 0.0170(17) 0.0019(13) 0.0012(14) 0.0011(14)
C4 0.027(2) 0.0238(18) 0.0232(18) -0.0016(14) 0.0066(16) 0.0006(15)
C5 0.027(2) 0.0281(19) 0.0195(18) 0.0018(14) 0.0079(16) -0.0024(15)
C6 0.0177(18) 0.0226(17) 0.0155(16) 0.0014(13) 0.0016(14) 0.0007(14)
C7 0.026(2) 0.0218(18) 0.0220(17) -0.0028(14) 0.0072(15) -0.0036(15)
C8 0.030(2) 0.0243(18) 0.0219(18) 0.0013(14) 0.0092(16) -0.0053(15)
C9 0.0204(19) 0.0310(19) 0.0167(16) 0.0002(14) 0.0085(14) 0.0007(15)
C10 0.031(2) 0.0226(18) 0.0223(18) 0.0006(14) 0.0112(16) 0.0026(15)
C11 0.027(2) 0.0231(18) 0.0226(18) 0.0045(14) 0.0101(15) -0.0005(15)
C12 0.026(2) 0.0255(18) 0.0198(17) 0.0032(14) 0.0083(15) 0.0000(15)
C13 0.0206(18) 0.0243(18) 0.0215(17) -0.0001(14) 0.0102(14) 0.0029(14)
C14 0.0250(19) 0.0235(17) 0.0173(16) 0.0001(13) 0.0087(14) 0.0007(15)
C15 0.0268(19) 0.0219(18) 0.0189(17) -0.0015(14) 0.0098(15) -0.0002(15)
C16 0.034(2) 0.0234(18) 0.0170(16) 0.0018(14) 0.0111(15) -0.0012(15)
C17 0.030(2) 0.0230(18) 0.0206(17) -0.0013(14) 0.0114(15) 0.0005(15)
C18 0.032(2) 0.0253(19) 0.0186(17) 0.0009(14) 0.0100(15) -0.0023(15)
C19 0.038(2) 0.0244(18) 0.0239(18) 0.0040(14) 0.0153(16) 0.0033(16)
C20 0.0255(19) 0.0253(19) 0.0204(17) -0.0004(14) 0.0077(15) -0.0021(15)
C21 0.037(2) 0.032(2) 0.0246(18) 0.0032(15) 0.0173(17) 0.0117(16)
C22 0.027(2) 0.035(2) 0.0213(17) 0.0021(15) 0.0102(15) -0.0013(16)
C23 0.048(3) 0.059(3) 0.036(2) 0.0082(18) 0.027(2) 0.018(2)
N1 0.0202(16) 0.0273(16) 0.0167(14) -0.0023(12) 0.0031(12) 0.0011(12)
O1 0.0371(14) 0.0259(12) 0.0216(12) -0.0010(10) 0.0198(11) -0.0022(11)

loop_
_atom_type_symbol
_atom_type_description
_atom_type_scat_dispersion_real
_atom_type_scat_dispersion_imag
_atom_type_scat_source
C C 0.0033 0.0016 'International Tables Vol C Tables 4.2.6.8 and 6.1.1.4'
H H 0.0000 0.0000 'International Tables Vol C Tables 4.2.6.8 and 6.1.1.4'
Br Br -0.2901 2.4595 'International Tables Vol C Tables 4.2.6.8 and 6.1.1.4'
N N 0.0061 0.0033 'International Tables Vol C Tables 4.2.6.8 and 6.1.1.4'
O O 0.0106 0.0060 'International Tables Vol C Tables 4.2.6.8 and 6.1.1.4'

loop_
_exptl_crystal_face_index_h
_exptl_crystal_face_index_k
_exptl_crystal_face_index_l
_exptl_crystal_face_perp_dist
_exptl_oxdiff_crystal_face_indexfrac_h
_exptl_oxdiff_crystal_face_indexfrac_k
_exptl_oxdiff_crystal_face_indexfrac_l
_exptl_oxdiff_crystal_face_x
_exptl_oxdiff_crystal_face_y
_exptl_oxdiff_crystal_face_z
-1 0 0 0.0230 -0.9981 0.0003 -0.0004 0.0023 -0.0253 -0.0006
-2 0 -1 0.0663 -1.9942 0.0002 -0.9995 0.0155 -0.0546 -0.0415
4 0 -1 0.0381 3.9940 -0.0015 -0.9970 0.0018 0.0972 -0.0377
0 1 1 0.0891 -0.0019 0.9990 0.9990 -0.0857 -0.0023 0.0206
0 2 -3 0.0459 0.0054 1.9963 -2.9953 -0.1168 -0.0247 -0.1601
0 -2 -1 0.1000 0.0020 -1.9976 -0.9993 0.1604 0.0087 -0.0009
0 0 1 0.0705 -0.0018 0.0003 0.9986 -0.0109 0.0040 0.0403
1 0 0 0.0230 0.9981 -0.0003 0.0004 -0.0023 0.0253 0.0006
0 -2 3 0.1111 -0.0054 -1.9963 2.9953 0.1168 0.0247 0.1601

loop_
_geom_angle_atom_site_label_1
_geom_angle_atom_site_label_2
_geom_angle_atom_site_label_3
_geom_angle
_geom_angle_site_symmetry_1
_geom_angle_site_symmetry_3
_geom_angle_publ_flag
Br3 Br2 Br1 178.24(2) . . ?
C25 C24 H24 118.8 . . ?
N2 C24 H24 118.8 . . ?
N2 C24 C25 122.4(3) . . ?
C24 C25 H25 119.6 . . ?
C24 C25 C26 120.8(3) . . ?
C26 C25 H25 119.6 . . ?
C25 C26 C27 115.6(3) . . ?
C25 C26 C29 122.6(3) . . ?
C27 C26 C29 121.8(3) . . ?
C26 C27 H27 119.8 . . ?
C28 C27 C26 120.3(3) . . ?
C28 C27 H27 119.8 . . ?
C27 C28 H28 118.4 . . ?
N2 C28 C27 123.2(3) . . ?
N2 C28 H28 118.4 . . ?
C30 C29 C26 122.5(3) . . ?
C30 C29 C34 116.7(3) . . ?
C34 C29 C26 120.8(3) . . ?
C29 C30 H30 118.7 . . ?
C31 C30 C29 122.6(3) . . ?
C31 C30 H30 118.7 . . ?
C30 C31 H31 120.5 . . ?
C30 C31 C32 119.0(3) . . ?
C32 C31 H31 120.5 . . ?
C33 C32 C31 119.7(3) . . ?
O2 C32 C31 124.4(3) . . ?
O2 C32 C33 116.0(3) . . ?
C32 C33 H33 119.7 . . ?
C34 C33 C32 120.7(3) . . ?
C34 C33 H33 119.7 . . ?
C29 C34 H34 119.3 . . ?
C33 C34 C29 121.3(3) . . ?
C33 C34 H34 119.3 . . ?
H35A C35 H35B 108.7 . . ?
C36 C35 H35A 110.6 . . ?
C36 C35 H35B 110.6 . . ?
O2 C35 H35A 110.6 . . ?
O2 C35 H35B 110.6 . . ?
O2 C35 C36 105.8(2) . . ?
C35 C36 H36A 108.7 . . ?
C35 C36 H36B 108.7 . . ?
C35 C36 C37 114.1(2) . . ?
H36A C36 H36B 107.6 . . ?
C37 C36 H36A 108.7 . . ?
C37 C36 H36B 108.7 . . ?
C36 C37 H37A 109.4 . . ?
C36 C37 H37B 109.4 . . ?
H37A C37 H37B 108.0 . . ?
C38 C37 C36 111.2(2) . . ?
C38 C37 H37A 109.4 . . ?
C38 C37 H37B 109.4 . . ?
C37 C38 H38A 108.5 . . ?
C37 C38 H38B 108.5 . . ?
C37 C38 C39 115.2(2) . . ?
H38A C38 H38B 107.5 . . ?
C39 C38 H38A 108.5 . . ?
C39 C38 H38B 108.5 . . ?
C38 C39 H39A 109.1 . . ?
C38 C39 H39B 109.1 . . ?
H39A C39 H39B 107.9 . . ?
C40 C39 C38 112.3(2) . . ?
C40 C39 H39A 109.1 . . ?
C40 C39 H39B 109.1 . . ?
C39 C40 H40A 108.6 . . ?
C39 C40 H40B 108.6 . . ?
H40A C40 H40B 107.6 . . ?
C41 C40 C39 114.6(3) . . ?
C41 C40 H40A 108.6 . . ?
C41 C40 H40B 108.6 . . ?
C40 C41 H41A 109.0 . . ?
C40 C41 H41B 109.0 . . ?
C40 C41 C42 112.8(3) . . ?
H41A C41 H41B 107.8 . . ?
C42 C41 H41A 109.0 . . ?
C42 C41 H41B 109.0 . . ?
C41 C42 H42A 108.6 . . ?
C41 C42 H42B 108.6 . . ?
H42A C42 H42B 107.6 . . ?
C43 C42 C41 114.5(3) . . ?
C43 C42 H42A 108.6 . . ?
C43 C42 H42B 108.6 . . ?
C42 C43 H43A 108.8 . . ?
C42 C43 H43B 108.8 . . ?
C42 C43 C44 113.7(3) . . ?
H43A C43 H43B 107.7 . . ?
C44 C43 H43A 108.8 . . ?
C44 C43 H43B 108.8 . . ?
C43 C44 H44A 108.6 . . ?
C43 C44 H44B 108.6 . . ?
H44A C44 H44B 107.6 . . ?
C45 C44 C43 114.5(3) . . ?
C45 C44 H44A 108.6 . . ?
C45 C44 H44B 108.6 . . ?
C44 C45 H45A 108.8 . . ?
C44 C45 H45B 108.8 . . ?
C44 C45 C46 113.8(3) . . ?
H45A C45 H45B 107.7 . . ?
C46 C45 H45A 108.8 . . ?
C46 C45 H45B 108.8 . . ?
C45 C46 H46A 109.5 . . ?
C45 C46 H46B 109.5 . . ?
C45 C46 H46C 109.5 . . ?
H46A C46 H46B 109.5 . . ?
H46A C46 H46C 109.5 . . ?
H46B C46 H46C 109.5 . . ?
C24 N2 H2 121.2 . . ?
C28 N2 C24 117.7(3) . . ?
C28 N2 H2 121.2 . . ?
C32 O2 C35 119.5(2) . . ?
C2 C1 H1 118.9 . . ?
N1 C1 H1 118.9 . . ?
N1 C1 C2 122.2(3) . . ?
C1 C2 H2A 119.5 . . ?
C1 C2 C3 121.0(3) . . ?
C3 C2 H2A 119.5 . . ?
C2 C3 C4 115.1(3) . . ?
C2 C3 C6 122.8(3) . . ?
C4 C3 C6 122.1(3) . . ?
C3 C4 H4 119.5 . . ?
C5 C4 C3 121.0(3) . . ?
C5 C4 H4 119.5 . . ?
C4 C5 H5 118.7 . . ?
N1 C5 C4 122.5(3) . . ?
N1 C5 H5 118.7 . . ?
C7 C6 C3 122.4(3) . . ?
C7 C6 C11 117.0(3) . . ?
C11 C6 C3 120.6(3) . . ?
C6 C7 H7 119.0 . . ?
C8 C7 C6 122.1(3) . . ?
C8 C7 H7 119.0 . . ?
C7 C8 H8 120.4 . . ?
C9 C8 C7 119.3(3) . . ?
C9 C8 H8 120.4 . . ?
C8 C9 C10 120.1(3) . . ?
O1 C9 C8 125.9(3) . . ?
O1 C9 C10 114.0(3) . . ?
C9 C10 H10 120.1 . . ?
C11 C10 C9 119.9(3) . . ?
C11 C10 H10 120.1 . . ?
C6 C11 H11 119.2 . . ?
C10 C11 C6 121.6(3) . . ?
C10 C11 H11 119.2 . . ?
H12A C12 H12B 108.8 . . ?
C13 C12 H12A 110.7 . . ?
C13 C12 H12B 110.7 . . ?
O1 C12 H12A 110.7 . . ?
O1 C12 H12B 110.7 . . ?
O1 C12 C13 105.4(2) . . ?
C12 C13 H13A 108.6 . . ?
C12 C13 H13B 108.6 . . ?
C12 C13 C14 114.7(3) . . ?
H13A C13 H13B 107.6 . . ?
C14 C13 H13A 108.6 . . ?
C14 C13 H13B 108.6 . . ?
C13 C14 H14A 109.3 . . ?
C13 C14 H14B 109.3 . . ?
C13 C14 C15 111.8(2) . . ?
H14A C14 H14B 107.9 . . ?
C15 C14 H14A 109.3 . . ?
C15 C14 H14B 109.3 . . ?
C14 C15 H15A 108.7 . . ?
C14 C15 H15B 108.7 . . ?
C14 C15 C16 114.4(2) . . ?
H15A C15 H15B 107.6 . . ?
C16 C15 H15A 108.7 . . ?
C16 C15 H15B 108.7 . . ?
C15 C16 H16A 108.9 . . ?
C15 C16 H16B 108.9 . . ?
H16A C16 H16B 107.7 . . ?
C17 C16 C15 113.5(2) . . ?
C17 C16 H16A 108.9 . . ?
C17 C16 H16B 108.9 . . ?
C16 C17 H17A 109.0 . . ?
C16 C17 H17B 109.0 . . ?
C16 C17 C18 113.1(3) . . ?
H17A C17 H17B 107.8 . . ?
C18 C17 H17A 109.0 . . ?
C18 C17 H17B 109.0 . . ?
C17 C18 H18A 108.8 . . ?
C17 C18 H18B 108.8 . . ?
H18A C18 H18B 107.7 . . ?
C19 C18 C17 113.9(3) . . ?
C19 C18 H18A 108.8 . . ?
C19 C18 H18B 108.8 . . ?
C18 C19 H19A 108.9 . . ?
C18 C19 H19B 108.9 . . ?
H19A C19 H19B 107.7 . . ?
C20 C19 C18 113.5(3) . . ?
C20 C19 H19A 108.9 . . ?
C20 C19 H19B 108.9 . . ?
C19 C20 H20A 108.4 . . ?
C19 C20 H20B 108.4 . . ?
C19 C20 C21 115.6(3) . . ?
H20A C20 H20B 107.4 . . ?
C21 C20 H20A 108.4 . . ?
C21 C20 H20B 108.4 . . ?
C20 C21 H21A 108.9 . . ?
C20 C21 H21B 108.9 . . ?
H21A C21 H21B 107.7 . . ?
C22 C21 C20 113.5(3) . . ?
C22 C21 H21A 108.9 . . ?
C22 C21 H21B 108.9 . . ?
C21 C22 H22A 108.7 . . ?
C21 C22 H22B 108.7 . . ?
H22A C22 H22B 107.6 . . ?
C23 C22 C21 114.1(3) . . ?
C23 C22 H22A 108.7 . . ?
C23 C22 H22B 108.7 . . ?
C22 C23 H23A 109.5 . . ?
C22 C23 H23B 109.5 . . ?
C22 C23 H23C 109.5 . . ?
H23A C23 H23B 109.5 . . ?
H23A C23 H23C 109.5 . . ?
H23B C23 H23C 109.5 . . ?
C1 N1 H1A 120.9 . . ?
C5 N1 C1 118.2(3) . . ?
C5 N1 H1A 120.9 . . ?
C9 O1 C12 120.2(2) . . ?

loop_
_geom_bond_atom_site_label_1
_geom_bond_atom_site_label_2
_geom_bond_distance
_geom_bond_site_symmetry_2
_geom_bond_publ_flag
Br1 Br2 2.5595(5) . ?
Br2 Br3 2.5369(5) . ?
C24 H24 0.9300 . ?
C24 C25 1.378(4) . ?
C24 N2 1.339(4) . ?
C25 H25 0.9300 . ?
C25 C26 1.394(4) . ?
C26 C27 1.398(4) . ?
C26 C29 1.480(4) . ?
C27 H27 0.9300 . ?
C27 C28 1.375(4) . ?
C28 H28 0.9300 . ?
C28 N2 1.328(4) . ?
C29 C30 1.391(4) . ?
C29 C34 1.403(4) . ?
C30 H30 0.9300 . ?
C30 C31 1.383(4) . ?
C31 H31 0.9300 . ?
C31 C32 1.391(4) . ?
C32 C33 1.377(4) . ?
C32 O2 1.372(3) . ?
C33 H33 0.9300 . ?
C33 C34 1.376(4) . ?
C34 H34 0.9300 . ?
C35 H35A 0.9700 . ?
C35 H35B 0.9700 . ?
C35 C36 1.507(4) . ?
C35 O2 1.438(3) . ?
C36 H36A 0.9700 . ?
C36 H36B 0.9700 . ?
C36 C37 1.526(4) . ?
C37 H37A 0.9700 . ?
C37 H37B 0.9700 . ?
C37 C38 1.521(4) . ?
C38 H38A 0.9700 . ?
C38 H38B 0.9700 . ?
C38 C39 1.526(4) . ?
C39 H39A 0.9700 . ?
C39 H39B 0.9700 . ?
C39 C40 1.524(4) . ?
C40 H40A 0.9700 . ?
C40 H40B 0.9700 . ?
C40 C41 1.522(4) . ?
C41 H41A 0.9700 . ?
C41 H41B 0.9700 . ?
C41 C42 1.526(4) . ?
C42 H42A 0.9700 . ?
C42 H42B 0.9700 . ?
C42 C43 1.511(4) . ?
C43 H43A 0.9700 . ?
C43 H43B 0.9700 . ?
C43 C44 1.523(4) . ?
C44 H44A 0.9700 . ?
C44 H44B 0.9700 . ?
C44 C45 1.504(4) . ?
C45 H45A 0.9700 . ?
C45 H45B 0.9700 . ?
C45 C46 1.522(4) . ?
C46 H46A 0.9600 . ?
C46 H46B 0.9600 . ?
C46 H46C 0.9600 . ?
N2 H2 0.8600 . ?
C1 H1 0.9300 . ?
C1 C2 1.378(4) . ?
C1 N1 1.337(4) . ?
C2 H2A 0.9300 . ?
C2 C3 1.398(4) . ?
C3 C4 1.401(4) . ?
C3 C6 1.477(4) . ?
C4 H4 0.9300 . ?
C4 C5 1.372(4) . ?
C5 H5 0.9300 . ?
C5 N1 1.333(4) . ?
C6 C7 1.396(4) . ?
C6 C11 1.397(4) . ?
C7 H7 0.9300 . ?
C7 C8 1.385(4) . ?
C8 H8 0.9300 . ?
C8 C9 1.383(4) . ?
C9 C10 1.387(4) . ?
C9 O1 1.372(3) . ?
C10 H10 0.9300 . ?
C10 C11 1.379(4) . ?
C11 H11 0.9300 . ?
C12 H12A 0.9700 . ?
C12 H12B 0.9700 . ?
C12 C13 1.509(4) . ?
C12 O1 1.440(3) . ?
C13 H13A 0.9700 . ?
C13 H13B 0.9700 . ?
C13 C14 1.518(4) . ?
C14 H14A 0.9700 . ?
C14 H14B 0.9700 . ?
C14 C15 1.522(4) . ?
C15 H15A 0.9700 . ?
C15 H15B 0.9700 . ?
C15 C16 1.523(4) . ?
C16 H16A 0.9700 . ?
C16 H16B 0.9700 . ?
C16 C17 1.523(4) . ?
C17 H17A 0.9700 . ?
C17 H17B 0.9700 . ?
C17 C18 1.525(4) . ?
C18 H18A 0.9700 . ?
C18 H18B 0.9700 . ?
C18 C19 1.522(4) . ?
C19 H19A 0.9700 . ?
C19 H19B 0.9700 . ?
C19 C20 1.514(4) . ?
C20 H20A 0.9700 . ?
C20 H20B 0.9700 . ?
C20 C21 1.518(4) . ?
C21 H21A 0.9700 . ?
C21 H21B 0.9700 . ?
C21 C22 1.517(4) . ?
C22 H22A 0.9700 . ?
C22 H22B 0.9700 . ?
C22 C23 1.513(4) . ?
C23 H23A 0.9600 . ?
C23 H23B 0.9600 . ?
C23 H23C 0.9600 . ?
N1 H1A 0.8600 . ?

loop_
_geom_torsion_atom_site_label_1
_geom_torsion_atom_site_label_2
_geom_torsion_atom_site_label_3
_geom_torsion_atom_site_label_4
_geom_torsion
_geom_torsion_site_symmetry_1
_geom_torsion_site_symmetry_2
_geom_torsion_site_symmetry_3
_geom_torsion_site_symmetry_4
_geom_torsion_publ_flag
C24 C25 C26 C27 -1.4(5) . . . . ?
C24 C25 C26 C29 179.7(3) . . . . ?
C25 C24 N2 C28 0.4(5) . . . . ?
C25 C26 C27 C28 0.7(4) . . . . ?
C25 C26 C29 C30 -5.8(5) . . . . ?
C25 C26 C29 C34 174.0(3) . . . . ?
C26 C27 C28 N2 0.6(5) . . . . ?
C26 C29 C30 C31 -179.0(3) . . . . ?
C26 C29 C34 C33 179.2(3) . . . . ?
C27 C26 C29 C30 175.4(3) . . . . ?
C27 C26 C29 C34 -4.8(4) . . . . ?
C27 C28 N2 C24 -1.2(4) . . . . ?
C29 C26 C27 C28 179.6(3) . . . . ?
C29 C30 C31 C32 0.2(5) . . . . ?
C30 C29 C34 C33 -0.9(5) . . . . ?
C30 C31 C32 C33 -2.0(5) . . . . ?
C30 C31 C32 O2 178.0(3) . . . . ?
C31 C32 C33 C34 2.3(5) . . . . ?
C31 C32 O2 C35 1.5(4) . . . . ?
C32 C33 C34 C29 -0.8(5) . . . . ?
C33 C32 O2 C35 -178.6(3) . . . . ?
C34 C29 C30 C31 1.2(5) . . . . ?
C35 C36 C37 C38 -177.9(3) . . . . ?
C36 C35 O2 C32 -177.5(2) . . . . ?
C36 C37 C38 C39 -177.4(3) . . . . ?
C37 C38 C39 C40 179.9(3) . . . . ?
C38 C39 C40 C41 178.6(3) . . . . ?
C39 C40 C41 C42 178.1(3) . . . . ?
C40 C41 C42 C43 176.1(3) . . . . ?
C41 C42 C43 C44 177.6(3) . . . . ?
C42 C43 C44 C45 177.9(3) . . . . ?
C43 C44 C45 C46 177.5(3) . . . . ?
N2 C24 C25 C26 0.9(5) . . . . ?
O2 C32 C33 C34 -177.7(3) . . . . ?
O2 C35 C36 C37 -175.7(2) . . . . ?
C1 C2 C3 C4 0.7(5) . . . . ?
C1 C2 C3 C6 -179.0(3) . . . . ?
C2 C1 N1 C5 -0.9(5) . . . . ?
C2 C3 C4 C5 -0.1(5) . . . . ?
C2 C3 C6 C7 -1.1(5) . . . . ?
C2 C3 C6 C11 179.5(3) . . . . ?
C3 C4 C5 N1 -1.0(5) . . . . ?
C3 C6 C7 C8 178.9(3) . . . . ?
C3 C6 C11 C10 -179.3(3) . . . . ?
C4 C3 C6 C7 179.2(3) . . . . ?
C4 C3 C6 C11 -0.2(5) . . . . ?
C4 C5 N1 C1 1.5(4) . . . . ?
C6 C3 C4 C5 179.6(3) . . . . ?
C6 C7 C8 C9 0.0(5) . . . . ?
C7 C6 C11 C10 1.2(5) . . . . ?
C7 C8 C9 C10 2.3(5) . . . . ?
C7 C8 C9 O1 -178.2(3) . . . . ?
C8 C9 C10 C11 -2.7(5) . . . . ?
C8 C9 O1 C12 2.0(5) . . . . ?
C9 C10 C11 C6 0.9(5) . . . . ?
C10 C9 O1 C12 -178.5(3) . . . . ?
C11 C6 C7 C8 -1.7(5) . . . . ?
C12 C13 C14 C15 179.9(3) . . . . ?
C13 C12 O1 C9 177.7(3) . . . . ?
C13 C14 C15 C16 179.4(3) . . . . ?
C14 C15 C16 C17 178.0(3) . . . . ?
C15 C16 C17 C18 177.6(3) . . . . ?
C16 C17 C18 C19 175.6(3) . . . . ?
C17 C18 C19 C20 174.8(3) . . . . ?
C18 C19 C20 C21 177.5(3) . . . . ?
C19 C20 C21 C22 178.1(3) . . . . ?
C20 C21 C22 C23 -178.8(3) . . . . ?
N1 C1 C2 C3 -0.2(5) . . . . ?
O1 C9 C10 C11 177.7(3) . . . . ?
O1 C12 C13 C14 177.4(2) . . . . ?
